data_4317809
loop_
_publ_author_name
'M. Ryazanov'
'V. Nikiforov'
'F. Lloret'
'M. Julve'
'N. Kuzmina'
'A. Gleizes'

_publ_section_title
;
 Magnetically Isolated CuIIGdIII Pairs in the Series [Cu(acacen)Gd(pta)3],
 [Cu(acacen)Gd(hfa)3], [Cu(salen)Gd(pta)3], and [Cu(salen)Gd(hfa)3],
 [acacen =N,N'-Ethylenebis(acetylacetoniminate(-)), salen
 =N,N'-Ethylenebis(salicylideniminate(-)), hfa =
 1,1,1,5,5,5-Hexafluoropentane-2,4-dionate(-), pta =
 1,1,1-Trifluoro-5,5-dimethylhexane-2,4-dionate(-)]
;
_journal_name_full 'Inorganic Chemistry'
_journal_page_first 1816
_journal_page_last 1823
_journal_paper_doi 10.1021/ic0110777
_journal_volume 41
_journal_year 2002
_chemical_formula_sum 'C27 H21 Cu F18 Gd N2 O8'
_chemical_formula_weight 1064.25
_chemical_name_common '[Cu(acacen)Gd(hfa)3]'
_chemical_name_systematic
;
  [N,N'-ethylenebis(acetylacetoniminato)copper(II)]tris(1,1,1,5,5,5-hex 
afluoropentane-2,4-dionato)gadolinium(III)
;
_space_group_IT_number 2
_symmetry_cell_setting triclinic
_symmetry_space_group_name_Hall '-P 1'
_symmetry_space_group_name_H-M 'P -1'
_atom_sites_solution_hydrogens geom
_atom_sites_solution_primary Patterson
_atom_sites_solution_secondary difmap
_audit_creation_method SHELXL-97
_cell_angle_alpha 85.963(13)
_cell_angle_beta 85.411(14)
_cell_angle_gamma 80.766(14)
_cell_formula_units_Z 4
_cell_length_a 12.5726(15)
_cell_length_b 15.5985(18)
_cell_length_c 18.372(2)
_cell_measurement_reflns_used 8000
_cell_measurement_temperature 120
_cell_measurement_theta_max 26.0
_cell_measurement_theta_min 2.2
_cell_volume 3538.8(7)
_computing_structure_refinement 'SHELXL-97 (Sheldrick, 1997)'
_computing_structure_solution 'SHELXS-97 (Sheldrick, 1990)'
_diffrn_ambient_temperature 120
_diffrn_measured_fraction_theta_full 0.918
_diffrn_measured_fraction_theta_max 0.918
_diffrn_measurement_device_type IPDS
_diffrn_radiation_monochromator graphite
_diffrn_radiation_source 'fine-focus sealed tube'
_diffrn_radiation_type MoK\a
_diffrn_radiation_wavelength 0.71073
_diffrn_reflns_av_R_equivalents 0.0445
_diffrn_reflns_av_sigmaI/netI 0.0382
_diffrn_reflns_limit_h_max 15
_diffrn_reflns_limit_h_min -15
_diffrn_reflns_limit_k_max 19
_diffrn_reflns_limit_k_min -19
_diffrn_reflns_limit_l_max 22
_diffrn_reflns_limit_l_min -22
_diffrn_reflns_number 34483
_diffrn_reflns_theta_full 26.03
_diffrn_reflns_theta_max 26.03
_diffrn_reflns_theta_min 2.23
_exptl_absorpt_coefficient_mu 2.603
_exptl_absorpt_correction_type none
_exptl_crystal_colour light_purple
_exptl_crystal_density_diffrn 1.997
_exptl_crystal_density_method 'not measured'
_exptl_crystal_F_000 2064
_exptl_crystal_size_max 0.40
_exptl_crystal_size_mid 0.33
_exptl_crystal_size_min 0.23
_refine_diff_density_max 1.836
_refine_diff_density_min -1.845
_refine_diff_density_rms 0.138
_refine_ls_extinction_method none
_refine_ls_goodness_of_fit_ref 1.041
_refine_ls_hydrogen_treatment mixed
_refine_ls_matrix_type full
_refine_ls_number_parameters 1027
_refine_ls_number_reflns 12823
_refine_ls_number_restraints 0
_refine_ls_restrained_S_all 1.041
_refine_ls_R_factor_all 0.0501
_refine_ls_R_factor_gt 0.0401
_refine_ls_shift/su_max 0.129
_refine_ls_shift/su_mean 0.004
_refine_ls_structure_factor_coef Fsqd
_refine_ls_weighting_details 'w=1/[\s^2^(Fo^2^)+(0.0689P)^2^+6.9606P] where P=(Fo^2^+2Fc^2^)/3'
_refine_ls_weighting_scheme calc
_refine_ls_wR_factor_gt 0.1040
_refine_ls_wR_factor_ref 0.1120
_reflns_number_gt 10780
_reflns_number_total 12823
_reflns_threshold_expression >2sigma(I)
_cod_data_source_file ic0110777_3.cif
_cod_data_source_block cuagdh(3)
_cod_depositor_comments
;
The following automatic conversions were performed:

'_refine_ls_weighting_scheme' value 'calc
w=1/[\s^2^(Fo^2^)+(0.0689P)^2^+6.9606P] where P=(Fo^2^+2Fc^2^)/3' was
changed to 'calc'. New tag '_refine_ls_weighting_details' was
created. The value of the new tag was set to
'w=1/[\s^2^(Fo^2^)+(0.0689P)^2^+6.9606P] where P=(Fo^2^+2Fc^2^)/3'.

Automatic conversion script
Id: cif_fix_values 3143 2015-03-26 13:38:13Z robertas 
;
_cod_original_cell_volume 3538.9(7)
_cod_database_code 4317809

loop_
_symmetry_equiv_pos_as_xyz
'x, y, z'
'-x, -y, -z'

loop_
_atom_site_label
_atom_site_type_symbol
_atom_site_fract_x
_atom_site_fract_y
_atom_site_fract_z
_atom_site_U_iso_or_equiv
_atom_site_adp_type
_atom_site_occupancy
_atom_site_calc_flag
_atom_site_refinement_flags
_atom_site_disorder_assembly
_atom_site_disorder_group
Gd_1 Gd 0.382142(18) 0.873710(14) 0.293060(11) 0.02065(8) Uani 1 d . . .
O1A_1 O 0.3821(3) 0.7226(2) 0.29979(18) 0.0271(8) Uani 1 d . . .
O2A_1 O 0.2590(3) 0.8398(2) 0.39397(17) 0.0276(8) Uani 1 d . . .
F1A_1 F 0.4320(4) 0.5438(2) 0.3219(3) 0.0624(11) Uani 1 d . . .
F2A_1 F 0.3497(5) 0.5844(3) 0.22707(19) 0.0699(14) Uani 1 d . . .
F3A_1 F 0.2661(4) 0.5344(2) 0.3220(2) 0.0615(11) Uani 1 d . . .
C1A_1 C 0.3385(5) 0.5842(3) 0.2991(3) 0.0341(12) Uani 1 d . . .
C2A_1 C 0.3142(4) 0.6765(3) 0.3244(2) 0.0256(10) Uani 1 d . . .
C3A_1 C 0.2247(4) 0.6986(3) 0.3718(3) 0.0285(11) Uani 1 d . . .
H3A_1 H 0.1759 0.6597 0.3821 0.043 Uiso 1 calc R . .
C4A_1 C 0.2059(4) 0.7780(3) 0.4046(2) 0.0267(11) Uani 1 d . . .
C5A_1 C 0.1116(5) 0.7927(4) 0.4625(3) 0.0400(14) Uani 1 d . . .
F4A_1 F 0.0726(4) 0.7208(3) 0.4856(2) 0.0644(12) Uani 1 d . . .
F5A_1 F 0.1404(4) 0.8262(3) 0.5204(2) 0.0651(12) Uani 1 d . . .
F6A_1 F 0.0310(3) 0.8473(4) 0.4364(3) 0.0814(16) Uani 1 d . . .
O1B_1 O 0.2120(3) 0.8661(2) 0.25104(18) 0.0274(8) Uani 1 d . . .
O2B_1 O 0.3366(3) 0.9913(2) 0.20901(18) 0.0299(8) Uani 1 d . . .
F1B_1 F -0.0024(3) 0.8602(3) 0.25282(19) 0.0489(9) Uani 1 d . . .
F2B_1 F -0.0034(3) 0.9010(3) 0.1391(2) 0.0587(11) Uani 1 d . . .
F3B_1 F 0.0844(3) 0.7782(2) 0.1727(2) 0.0587(10) Uani 1 d . . .
C1B_1 C 0.0583(4) 0.8610(4) 0.1906(3) 0.0314(11) Uani 1 d . . .
C2B_1 C 0.1597(4) 0.8990(3) 0.1981(3) 0.0276(11) Uani 1 d . . .
C3B_1 C 0.1867(5) 0.9662(3) 0.1484(3) 0.0311(12) Uani 1 d . . .
H3B_1 H 0.1458 0.9833 0.1084 0.047 Uiso 1 calc R . .
C4B_1 C 0.2724(5) 1.0063(3) 0.1585(3) 0.0298(12) Uani 1 d . . .
C5B_1 C 0.2999(6) 1.0795(4) 0.1033(3) 0.0495(17) Uani 1 d . . .
F4B_1 F 0.2310(4) 1.1008(3) 0.0526(2) 0.0719(14) Uani 1 d . . .
F5B_1 F 0.3125(5) 1.1482(3) 0.1346(2) 0.0861(18) Uani 1 d . . .
F6B_1 F 0.3950(5) 1.0539(4) 0.0661(3) 0.097(2) Uani 1 d . . .
O1C_1 O 0.4284(3) 0.8172(2) 0.17692(18) 0.0319(8) Uani 1 d . . .
O2C_1 O 0.5504(3) 0.9143(2) 0.24897(17) 0.0290(8) Uani 1 d . . .
F1C_1 F 0.5673(4) 0.7779(4) 0.0101(2) 0.0745(14) Uani 1 d . . .
F2C_1 F 0.4120(4) 0.8462(4) 0.0141(3) 0.100(2) Uani 1 d . . .
F3C_1 F 0.4405(8) 0.7208(4) 0.0648(3) 0.148(4) Uani 1 d . . .
C1C_1 C 0.4757(5) 0.7925(4) 0.0534(3) 0.0383(14) Uani 1 d . . .
C2C_1 C 0.4942(5) 0.8336(3) 0.1245(2) 0.0284(11) Uani 1 d . . .
C3C_1 C 0.5756(5) 0.8824(4) 0.1235(3) 0.0337(12) Uani 1 d . . .
H3C_1 H 0.6176 0.8902 0.0803 0.051 Uiso 1 calc R . .
C4C_1 C 0.5969(4) 0.9205(4) 0.1861(3) 0.0343(12) Uani 1 d . . .
C5C_1 C 0.6887(6) 0.9756(6) 0.1820(3) 0.0545(19) Uani 1 d . . .
F4C_1 F 0.6516(5) 1.0543(3) 0.2037(3) 0.0841(16) Uani 1 d . . .
F5C_1 F 0.7623(4) 0.9429(5) 0.2257(3) 0.0921(19) Uani 1 d . . .
F6C_1 F 0.7345(4) 0.9840(4) 0.1147(2) 0.0921(19) Uani 1 d . . .
Cu_1 Cu 0.41383(5) 0.89439(4) 0.46656(3) 0.02235(13) Uani 1 d . . .
O1_1 O 0.3827(3) 0.9789(2) 0.38418(17) 0.0233(7) Uani 1 d . . .
O2_1 O 0.4940(3) 0.8236(2) 0.39271(17) 0.0240(7) Uani 1 d . . .
N1_1 N 0.3484(3) 0.9709(3) 0.5406(2) 0.0251(9) Uani 1 d . . .
N2_1 N 0.4360(3) 0.8060(3) 0.5448(2) 0.0259(9) Uani 1 d . . .
C1_1 C 0.3508(5) 1.1201(3) 0.3252(3) 0.0313(12) Uani 1 d . . .
H11_1 H 0.3751 1.0855 0.2841 0.047 Uiso 1 calc R . .
H12_1 H 0.3984 1.1617 0.3286 0.047 Uiso 1 calc R . .
H13_1 H 0.2790 1.1501 0.3188 0.047 Uiso 1 calc R . .
C2_1 C 0.3506(4) 1.0622(3) 0.3939(3) 0.0256(10) Uani 1 d . . .
C3_1 C 0.3193(4) 1.0970(3) 0.4589(3) 0.0268(11) Uani 1 d . . .
H3_1 H 0.2997 1.1571 0.4575 0.040 Uiso 1 calc R . .
C4_1 C 0.3124(4) 1.0523(3) 0.5301(3) 0.0246(10) Uani 1 d . . .
C5_1 C 0.2639(5) 1.1060(4) 0.5931(3) 0.0340(12) Uani 1 d . . .
H51_1 H 0.2633 1.0693 0.6373 0.051 Uiso 1 calc R . .
H52_1 H 0.1913 1.1318 0.5838 0.051 Uiso 1 calc R . .
H53_1 H 0.3063 1.1509 0.5982 0.051 Uiso 1 calc R . .
C6_1 C 0.6238(4) 0.7119(3) 0.3427(3) 0.0333(12) Uani 1 d . . .
H61_1 H 0.6100 0.7505 0.3003 0.050 Uiso 1 calc R . .
H62_1 H 0.6055 0.6561 0.3346 0.050 Uiso 1 calc R . .
H63_1 H 0.6989 0.7055 0.3517 0.050 Uiso 1 calc R . .
C7_1 C 0.5565(4) 0.7490(3) 0.4078(3) 0.0265(10) Uani 1 d . . .
C8_1 C 0.5619(5) 0.7070(3) 0.4753(3) 0.0307(11) Uani 1 d . . .
H8_1 H 0.6120 0.6564 0.4791 0.046 Uiso 1 calc R . .
C9_1 C 0.4989(4) 0.7321(3) 0.5414(3) 0.0279(11) Uani 1 d . . .
C10_1 C 0.5115(5) 0.6689(4) 0.6071(3) 0.0357(13) Uani 1 d . . .
H101_1 H 0.4660 0.6924 0.6477 0.054 Uiso 1 calc R . .
H102_1 H 0.5855 0.6593 0.6194 0.054 Uiso 1 calc R . .
H103_1 H 0.4912 0.6148 0.5961 0.054 Uiso 1 calc R . .
C11_1 C 0.3515(5) 0.9294(4) 0.6151(2) 0.0312(12) Uani 1 d . . .
H111_1 H 0.2847 0.9491 0.6435 0.047 Uiso 1 calc R . .
H112_1 H 0.4108 0.9453 0.6392 0.047 Uiso 1 calc R . .
C12_1 C 0.3665(5) 0.8309(4) 0.6106(3) 0.0331(12) Uani 1 d . . .
H121_1 H 0.3993 0.8026 0.6538 0.050 Uiso 1 calc R . .
H122_1 H 0.2968 0.8124 0.6084 0.050 Uiso 1 calc R . .
Gd_2 Gd 0.115131(19) 0.636722(15) 0.768740(11) 0.02211(8) Uani 1 d . . .
O1A_2 O 0.0971(3) 0.7390(2) 0.86241(18) 0.0295(8) Uani 1 d . . .
O2A_2 O 0.2879(3) 0.6744(2) 0.78206(17) 0.0292(8) Uani 1 d . . .
F1A_2 F 0.0316(4) 0.8090(3) 0.9911(2) 0.0693(14) Uani 1 d . . .
F2A_2 F 0.1724(4) 0.8693(3) 0.9887(2) 0.0751(14) Uani 1 d . . .
F3A_2 F 0.0555(4) 0.9104(3) 0.9132(2) 0.0759(15) Uani 1 d . . .
C1A_2 C 0.1045(5) 0.8407(3) 0.9482(3) 0.0329(12) Uani 1 d . . .
C2A_2 C 0.1611(5) 0.7755(3) 0.8933(2) 0.0274(11) Uani 1 d . . .
C3A_2 C 0.2732(4) 0.7627(4) 0.8842(3) 0.0302(11) Uani 1 d . . .
H3A_2 H 0.3127 0.7887 0.9147 0.045 Uiso 1 calc R . .
C4A_2 C 0.3268(4) 0.7109(3) 0.8293(2) 0.0248(10) Uani 1 d . . .
C5A_2 C 0.4510(5) 0.6994(4) 0.8240(3) 0.0338(12) Uani 1 d . . .
F4A_2 F 0.4952(3) 0.6237(2) 0.7979(2) 0.0488(9) Uani 1 d . . .
F5A_2 F 0.4862(3) 0.7604(3) 0.7791(2) 0.0559(10) Uani 1 d . . .
F6A_2 F 0.4914(3) 0.7029(3) 0.88818(18) 0.0549(10) Uani 1 d . . .
O1B_2 O 0.2229(3) 0.5995(2) 0.66223(17) 0.0260(7) Uani 1 d . . .
O2B_2 O 0.0957(3) 0.4916(2) 0.74545(17) 0.0268(7) Uani 1 d . . .
F1B_2 F 0.2618(4) 0.5203(2) 0.48901(16) 0.0514(10) Uani 1 d . . .
F2B_2 F 0.3016(3) 0.6368(2) 0.52831(16) 0.0394(8) Uani 1 d . . .
F3B_2 F 0.3928(3) 0.5128(2) 0.5583(2) 0.0465(9) Uani 1 d . . .
C1B_2 C 0.2934(5) 0.5540(3) 0.5468(3) 0.0326(12) Uani 1 d . . .
C2B_2 C 0.2174(4) 0.5451(3) 0.6155(2) 0.0231(10) Uani 1 d . . .
C3B_2 C 0.1585(4) 0.4768(3) 0.6212(2) 0.0234(10) Uani 1 d . . .
H3B_2 H 0.1546 0.4458 0.5803 0.035 Uiso 1 calc R . .
C4B_2 C 0.1052(4) 0.4538(3) 0.6873(2) 0.0249(10) Uani 1 d . . .
C5B_2 C 0.0559(5) 0.3697(4) 0.6933(3) 0.0345(12) Uani 1 d . . .
F4B_2 F -0.0451(3) 0.3833(2) 0.7227(2) 0.0487(9) Uani 1 d . . .
F5B_2 F 0.1110(3) 0.3109(2) 0.73707(19) 0.0454(9) Uani 1 d . . .
F6B_2 F 0.0554(4) 0.3349(3) 0.62953(18) 0.0604(12) Uani 1 d . . .
O1C_2 O 0.0713(3) 0.7794(2) 0.71553(19) 0.0312(8) Uani 1 d . . .
O2C_2 O -0.0136(3) 0.6381(2) 0.68138(18) 0.0280(8) Uani 1 d . . .
F1C_2 F 0.0835(4) 0.9414(3) 0.6427(4) 0.109(2) Uani 1 d . . .
F2C_2 F -0.0260(10) 0.9479(3) 0.7278(4) 0.202(6) Uani 1 d . . .
F3C_2 F -0.0742(7) 0.9561(3) 0.6285(7) 0.205(6) Uani 1 d . . .
C1C_2 C -0.0025(5) 0.9174(4) 0.6669(3) 0.0424(15) Uani 1 d . . .
C2C_2 C 0.0031(4) 0.8181(3) 0.6724(3) 0.0287(11) Uani 1 d . . .
C3C_2 C -0.0633(4) 0.7810(3) 0.6318(3) 0.0301(11) Uani 1 d . . .
H3C_2 H -0.1083 0.8160 0.6002 0.045 Uiso 1 calc R . .
C4C_2 C -0.0635(4) 0.6933(3) 0.6378(2) 0.0273(11) Uani 1 d . . .
C5C_2 C -0.1336(5) 0.6532(4) 0.5891(3) 0.0336(12) Uani 1 d . . .
F4C_2 F -0.1610(3) 0.7029(2) 0.52990(18) 0.0510(9) Uani 1 d . . .
F5C_2 F -0.2269(3) 0.6421(3) 0.6262(2) 0.0673(12) Uani 1 d . . .
F6C_2 F -0.0864(4) 0.5779(3) 0.5669(3) 0.0737(15) Uani 1 d . . .
Cu_2 Cu 0.08315(5) 0.58022(4) 0.94541(3) 0.02303(13) Uani 1 d . . .
O1_2 O -0.0181(3) 0.6062(2) 0.86858(17) 0.0258(7) Uani 1 d . . .
O2_2 O 0.1870(3) 0.5421(2) 0.86707(16) 0.0263(7) Uani 1 d . . .
N1_2 N -0.0183(4) 0.6204(3) 1.0236(2) 0.0260(9) Uani 1 d . . .
N2_2 N 0.1896(4) 0.5616(3) 1.0172(2) 0.0282(9) Uani 1 d . . .
C1_2 C -0.1849(5) 0.6570(4) 0.8158(3) 0.0390(13) Uani 1 d . . .
H11_2 H -0.1405 0.6376 0.7733 0.059 Uiso 1 calc R . .
H12_2 H -0.2113 0.7180 0.8089 0.059 Uiso 1 calc R . .
H13_2 H -0.2447 0.6254 0.8232 0.059 Uiso 1 calc R . .
C2_2 C -0.1188(4) 0.6412(3) 0.8820(3) 0.0282(11) Uani 1 d . . .
C3_2 C -0.1667(4) 0.6639(3) 0.9482(3) 0.0325(12) Uani 1 d . . .
H3_2 H -0.2400 0.6862 0.9495 0.049 Uiso 1 calc R . .
C4_2 C -0.1170(4) 0.6574(3) 1.0166(3) 0.0282(11) Uani 1 d . . .
C5_2 C -0.1852(5) 0.6981(4) 1.0803(3) 0.0409(14) Uani 1 d . . .
H51_2 H -0.1443 0.6898 1.1229 0.061 Uiso 1 calc R . .
H52_2 H -0.2487 0.6710 1.0898 0.061 Uiso 1 calc R . .
H53_2 H -0.2059 0.7592 1.0689 0.061 Uiso 1 calc R . .
C6_2 C 0.3407(4) 0.4574(4) 0.8081(3) 0.0338(12) Uani 1 d . . .
H61_2 H 0.2965 0.4735 0.7675 0.051 Uiso 1 calc R . .
H62_2 H 0.3544 0.3951 0.8152 0.051 Uiso 1 calc R . .
H63_2 H 0.4080 0.4790 0.7980 0.051 Uiso 1 calc R . .
C7_2 C 0.2829(4) 0.4959(3) 0.8764(3) 0.0270(11) Uani 1 d . . .
C8_2 C 0.3293(4) 0.4823(3) 0.9417(3) 0.0312(12) Uani 1 d . . .
H8_2 H 0.3951 0.4454 0.9425 0.047 Uiso 1 calc R . .
C9_2 C 0.2868(5) 0.5193(3) 1.0090(3) 0.0303(11) Uani 1 d . . .
C10_2 C 0.3621(5) 0.5079(4) 1.0703(3) 0.0407(14) Uani 1 d . . .
H101_2 H 0.3255 0.5349 1.1127 0.061 Uiso 1 calc R . .
H102_2 H 0.4247 0.5346 1.0552 0.061 Uiso 1 calc R . .
H103_2 H 0.3841 0.4470 1.0820 0.061 Uiso 1 calc R . .
C11_2 C 0.0293(5) 0.6129(3) 1.0950(3) 0.0307(12) Uani 1 d . . .
H111_2 H 0.0115 0.5614 1.1229 0.046 Uiso 1 calc R . .
H112_2 H -0.0002 0.6633 1.1224 0.046 Uiso 1 calc R . .
C12_2 C 0.1507(5) 0.6070(4) 1.0834(3) 0.0372(13) Uani 1 d . . .
H121_2 H 0.1700 0.6650 1.0789 0.056 Uiso 1 calc R . .
H122_2 H 0.1846 0.5759 1.1252 0.056 Uiso 1 calc R . .

loop_
_atom_site_aniso_label
_atom_site_aniso_U_11
_atom_site_aniso_U_22
_atom_site_aniso_U_33
_atom_site_aniso_U_23
_atom_site_aniso_U_13
_atom_site_aniso_U_12
Gd_1 0.02549(13) 0.02281(12) 0.01414(11) 0.00075(8) 0.00122(9) -0.00730(10)
O1A_1 0.0321(19) 0.0267(17) 0.0223(16) 0.0009(13) 0.0036(14) -0.0075(15)
O2A_1 0.0315(19) 0.0319(18) 0.0189(16) -0.0012(13) 0.0053(14) -0.0070(16)
F1A_1 0.064(3) 0.0331(18) 0.090(3) -0.0097(19) -0.023(2) 0.0061(19)
F2A_1 0.137(4) 0.047(2) 0.0295(18) -0.0154(16) 0.001(2) -0.021(2)
F3A_1 0.068(3) 0.0386(19) 0.082(3) -0.0139(19) 0.016(2) -0.027(2)
C1A_1 0.044(3) 0.028(3) 0.031(3) -0.001(2) -0.001(2) -0.010(2)
C2A_1 0.036(3) 0.025(2) 0.016(2) 0.0031(18) -0.0054(19) -0.007(2)
C3A_1 0.037(3) 0.030(3) 0.022(2) 0.0037(19) -0.003(2) -0.017(2)
C4A_1 0.026(2) 0.040(3) 0.015(2) 0.0033(19) 0.0001(18) -0.010(2)
C5A_1 0.035(3) 0.057(4) 0.032(3) -0.011(3) 0.008(2) -0.020(3)
F4A_1 0.071(3) 0.082(3) 0.050(2) -0.025(2) 0.037(2) -0.050(2)
F5A_1 0.065(3) 0.106(3) 0.0365(19) -0.038(2) 0.0276(18) -0.051(3)
F6A_1 0.039(2) 0.118(4) 0.075(3) -0.001(3) 0.017(2) 0.012(3)
O1B_1 0.0312(19) 0.0293(17) 0.0218(16) 0.0024(14) -0.0014(14) -0.0068(15)
O2B_1 0.040(2) 0.0268(17) 0.0257(17) 0.0051(14) -0.0077(15) -0.0154(16)
F1B_1 0.0384(19) 0.069(2) 0.0420(19) -0.0067(17) 0.0057(15) -0.0191(18)
F2B_1 0.046(2) 0.082(3) 0.050(2) 0.010(2) -0.0227(18) -0.014(2)
F3B_1 0.059(2) 0.042(2) 0.081(3) -0.0264(19) -0.006(2) -0.0164(19)
C1B_1 0.033(3) 0.036(3) 0.029(3) -0.008(2) -0.008(2) -0.012(2)
C2B_1 0.033(3) 0.030(2) 0.019(2) -0.0043(19) 0.002(2) -0.002(2)
C3B_1 0.041(3) 0.031(3) 0.021(2) 0.001(2) -0.008(2) -0.005(2)
C4B_1 0.045(3) 0.025(2) 0.020(2) 0.0027(19) -0.005(2) -0.008(2)
C5B_1 0.078(5) 0.041(3) 0.032(3) 0.012(3) -0.012(3) -0.018(3)
F4B_1 0.100(3) 0.069(3) 0.052(2) 0.036(2) -0.035(2) -0.033(3)
F5B_1 0.176(6) 0.039(2) 0.053(2) 0.0207(19) -0.031(3) -0.045(3)
F6B_1 0.097(4) 0.092(4) 0.083(3) 0.047(3) 0.034(3) -0.006(3)
O1C_1 0.047(2) 0.0314(18) 0.0191(16) -0.0048(14) 0.0048(15) -0.0139(17)
O2C_1 0.0313(19) 0.041(2) 0.0166(15) -0.0023(14) 0.0026(14) -0.0144(17)
F1C_1 0.061(3) 0.126(4) 0.036(2) -0.038(2) 0.0047(18) -0.005(3)
F2C_1 0.092(4) 0.126(5) 0.080(3) -0.056(3) -0.061(3) 0.037(3)
F3C_1 0.316(11) 0.124(5) 0.042(3) -0.040(3) 0.053(4) -0.160(6)
C1C_1 0.055(4) 0.037(3) 0.023(3) -0.003(2) 0.006(2) -0.012(3)
C2C_1 0.041(3) 0.028(2) 0.017(2) -0.0034(18) -0.001(2) -0.009(2)
C3C_1 0.037(3) 0.046(3) 0.020(2) -0.003(2) 0.004(2) -0.014(3)
C4C_1 0.031(3) 0.046(3) 0.025(2) 0.005(2) 0.002(2) -0.009(3)
C5C_1 0.057(4) 0.086(5) 0.030(3) -0.008(3) 0.010(3) -0.046(4)
F4C_1 0.108(4) 0.085(3) 0.076(3) -0.017(3) 0.018(3) -0.071(3)
F5C_1 0.049(3) 0.181(6) 0.057(3) 0.012(3) -0.011(2) -0.053(3)
F6C_1 0.097(4) 0.172(5) 0.0284(19) -0.012(3) 0.025(2) -0.098(4)
Cu_1 0.0272(3) 0.0232(3) 0.0159(3) 0.0002(2) -0.0012(2) -0.0024(2)
O1_1 0.0306(18) 0.0192(15) 0.0206(15) -0.0016(12) -0.0020(13) -0.0051(14)
O2_1 0.0267(17) 0.0245(16) 0.0195(15) 0.0011(13) -0.0027(13) -0.0004(14)
N1_1 0.028(2) 0.034(2) 0.0131(17) -0.0028(16) -0.0014(15) -0.0041(19)
N2_1 0.027(2) 0.031(2) 0.0200(19) 0.0017(16) -0.0023(16) -0.0080(18)
C1_1 0.043(3) 0.022(2) 0.028(3) 0.002(2) -0.002(2) -0.007(2)
C2_1 0.026(2) 0.024(2) 0.028(2) 0.0003(19) -0.004(2) -0.006(2)
C3_1 0.031(3) 0.021(2) 0.029(2) -0.0058(19) -0.005(2) -0.001(2)
C4_1 0.022(2) 0.032(3) 0.023(2) -0.0079(19) -0.0041(19) -0.009(2)
C5_1 0.037(3) 0.039(3) 0.026(3) -0.011(2) 0.002(2) -0.006(2)
C6_1 0.032(3) 0.030(3) 0.035(3) -0.005(2) -0.001(2) 0.004(2)
C7_1 0.028(3) 0.023(2) 0.028(2) -0.0021(19) -0.002(2) -0.003(2)
C8_1 0.038(3) 0.022(2) 0.032(3) 0.001(2) -0.010(2) -0.002(2)
C9_1 0.035(3) 0.026(2) 0.026(2) 0.0064(19) -0.010(2) -0.012(2)
C10_1 0.049(3) 0.031(3) 0.029(3) 0.008(2) -0.013(2) -0.010(3)
C11_1 0.037(3) 0.041(3) 0.014(2) 0.000(2) -0.004(2) -0.002(2)
C12_1 0.042(3) 0.038(3) 0.018(2) 0.005(2) -0.001(2) -0.007(2)
Gd_2 0.02680(13) 0.02573(13) 0.01501(11) -0.00356(8) -0.00249(9) -0.00620(10)
O1A_2 0.0302(19) 0.0352(19) 0.0257(17) -0.0103(15) -0.0024(15) -0.0094(17)
O2A_2 0.0307(19) 0.0385(19) 0.0194(16) -0.0046(14) -0.0031(14) -0.0067(16)
F1A_2 0.093(3) 0.063(2) 0.058(2) -0.032(2) 0.046(2) -0.044(2)
F2A_2 0.057(3) 0.103(3) 0.073(3) -0.066(3) -0.006(2) -0.006(3)
F3A_2 0.106(4) 0.050(2) 0.060(3) -0.0090(19) -0.009(2) 0.028(2)
C1A_2 0.040(3) 0.030(3) 0.030(3) -0.009(2) -0.001(2) -0.008(2)
C2A_2 0.044(3) 0.025(2) 0.015(2) -0.0013(18) -0.001(2) -0.010(2)
C3A_2 0.033(3) 0.040(3) 0.020(2) -0.006(2) -0.006(2) -0.011(2)
C4A_2 0.033(3) 0.028(2) 0.016(2) 0.0018(18) -0.0067(19) -0.009(2)
C5A_2 0.034(3) 0.044(3) 0.025(2) -0.004(2) -0.005(2) -0.008(3)
F4A_2 0.0343(18) 0.055(2) 0.058(2) -0.0174(17) -0.0067(16) 0.0005(17)
F5A_2 0.044(2) 0.063(2) 0.061(2) 0.015(2) 0.0049(18) -0.0214(19)
F6A_2 0.041(2) 0.097(3) 0.0291(17) -0.0153(18) -0.0138(15) -0.006(2)
O1B_2 0.0338(19) 0.0302(17) 0.0162(15) -0.0033(13) -0.0011(14) -0.0109(15)
O2B_2 0.0350(19) 0.0280(17) 0.0188(16) -0.0026(13) -0.0026(14) -0.0083(15)
F1B_2 0.087(3) 0.061(2) 0.0146(14) -0.0101(14) 0.0071(16) -0.040(2)
F2B_2 0.066(2) 0.0342(16) 0.0216(14) 0.0036(12) -0.0007(14) -0.0205(16)
F3B_2 0.0412(19) 0.0408(18) 0.054(2) -0.0051(16) 0.0150(16) -0.0034(16)
C1B_2 0.047(3) 0.032(3) 0.021(2) -0.005(2) 0.004(2) -0.013(3)
C2B_2 0.028(2) 0.027(2) 0.014(2) -0.0014(17) -0.0029(18) -0.002(2)
C3B_2 0.032(3) 0.023(2) 0.016(2) -0.0020(17) -0.0012(18) -0.004(2)
C4B_2 0.029(3) 0.025(2) 0.020(2) -0.0014(18) -0.0025(19) -0.002(2)
C5B_2 0.041(3) 0.038(3) 0.029(3) -0.011(2) 0.005(2) -0.021(3)
F4B_2 0.0378(19) 0.060(2) 0.054(2) -0.0080(18) 0.0015(16) -0.0253(18)
F5B_2 0.061(2) 0.0266(16) 0.050(2) 0.0041(14) 0.0009(17) -0.0149(16)
F6B_2 0.098(3) 0.067(2) 0.0314(18) -0.0214(17) 0.0088(19) -0.058(2)
O1C_2 0.037(2) 0.0289(18) 0.0292(18) -0.0046(14) -0.0048(16) -0.0077(16)
O2C_2 0.0316(19) 0.0304(18) 0.0222(16) -0.0010(14) -0.0072(14) -0.0037(16)
F1C_2 0.075(3) 0.037(2) 0.212(7) -0.016(3) 0.052(4) -0.025(2)
F2C_2 0.433(16) 0.031(3) 0.112(5) -0.022(3) 0.124(8) -0.010(5)
F3C_2 0.160(7) 0.035(3) 0.449(16) 0.067(5) -0.211(9) -0.042(4)
C1C_2 0.043(3) 0.031(3) 0.048(3) 0.000(3) 0.010(3) 0.002(3)
C2C_2 0.030(3) 0.030(3) 0.025(2) 0.000(2) 0.005(2) -0.005(2)
C3C_2 0.029(3) 0.033(3) 0.026(2) 0.005(2) 0.001(2) -0.003(2)
C4C_2 0.028(3) 0.036(3) 0.017(2) 0.0013(19) -0.0002(19) -0.004(2)
C5C_2 0.033(3) 0.039(3) 0.031(3) -0.005(2) -0.014(2) -0.005(2)
F4C_2 0.061(2) 0.059(2) 0.0351(18) 0.0009(16) -0.0262(17) -0.0047(19)
F5C_2 0.056(2) 0.102(3) 0.055(2) -0.001(2) -0.006(2) -0.046(3)
F6C_2 0.089(3) 0.051(2) 0.085(3) -0.036(2) -0.060(3) 0.019(2)
Cu_2 0.0287(3) 0.0254(3) 0.0148(3) -0.0021(2) -0.0009(2) -0.0035(2)
O1_2 0.0276(18) 0.0297(17) 0.0188(15) -0.0006(13) 0.0012(13) -0.0024(15)
O2_2 0.0298(18) 0.0331(18) 0.0149(15) -0.0037(13) -0.0032(13) 0.0004(15)
N1_2 0.034(2) 0.027(2) 0.0181(19) -0.0015(16) 0.0010(17) -0.0103(19)
N2_2 0.040(2) 0.028(2) 0.0166(18) -0.0014(16) -0.0040(17) -0.004(2)
C1_2 0.030(3) 0.056(4) 0.029(3) -0.001(2) -0.004(2) -0.003(3)
C2_2 0.029(3) 0.027(2) 0.027(2) 0.0022(19) 0.000(2) -0.004(2)
C3_2 0.031(3) 0.033(3) 0.032(3) 0.001(2) 0.003(2) -0.004(2)
C4_2 0.036(3) 0.024(2) 0.024(2) -0.0027(19) 0.007(2) -0.010(2)
C5_2 0.040(3) 0.052(3) 0.032(3) -0.012(3) 0.006(2) -0.008(3)
C6_2 0.030(3) 0.041(3) 0.027(3) -0.006(2) -0.002(2) 0.008(2)
C7_2 0.028(3) 0.030(2) 0.023(2) -0.0014(19) -0.002(2) -0.006(2)
C8_2 0.034(3) 0.033(3) 0.026(2) -0.002(2) -0.008(2) 0.001(2)
C9_2 0.040(3) 0.028(2) 0.023(2) 0.0007(19) -0.006(2) -0.006(2)
C10_2 0.041(3) 0.054(4) 0.026(3) 0.000(2) -0.010(2) -0.001(3)
C11_2 0.045(3) 0.031(3) 0.018(2) -0.0045(19) 0.002(2) -0.010(2)
C12_2 0.046(3) 0.045(3) 0.021(2) -0.011(2) -0.006(2) -0.004(3)

loop_
_atom_type_symbol
_atom_type_description
_atom_type_scat_dispersion_real
_atom_type_scat_dispersion_imag
_atom_type_scat_source
C C 0.0033 0.0016 'International Tables Vol C Tables 4.2.6.8 and 6.1.1.4'
H H 0.0000 0.0000 'International Tables Vol C Tables 4.2.6.8 and 6.1.1.4'
F F 0.0171 0.0103 'International Tables Vol C Tables 4.2.6.8 and 6.1.1.4'
O O 0.0106 0.0060 'International Tables Vol C Tables 4.2.6.8 and 6.1.1.4'
N N 0.0061 0.0033 'International Tables Vol C Tables 4.2.6.8 and 6.1.1.4'
Cu Cu 0.3201 1.2651 'International Tables Vol C Tables 4.2.6.8 and 6.1.1.4'
Gd Gd -0.1653 3.9035 'International Tables Vol C Tables 4.2.6.8 and 6.1.1.4'

loop_
_geom_angle_atom_site_label_1
_geom_angle_atom_site_label_2
_geom_angle_atom_site_label_3
_geom_angle
_geom_angle_site_symmetry_1
_geom_angle_site_symmetry_3
_geom_angle_publ_flag
O2B_1 Gd_1 O1A_1 137.07(12) . . ?
O2B_1 Gd_1 O1B_1 71.02(12) . . ?
O1A_1 Gd_1 O1B_1 78.55(12) . . ?
O2B_1 Gd_1 O1C_1 74.85(13) . . ?
O1A_1 Gd_1 O1C_1 69.49(12) . . ?
O1B_1 Gd_1 O1C_1 77.61(13) . . ?
O2B_1 Gd_1 O2C_1 75.73(13) . . ?
O1A_1 Gd_1 O2C_1 113.60(12) . . ?
O1B_1 Gd_1 O2C_1 139.64(11) . . ?
O1C_1 Gd_1 O2C_1 72.09(13) . . ?
O2B_1 Gd_1 O2A_1 121.63(12) . . ?
O1A_1 Gd_1 O2A_1 72.12(12) . . ?
O1B_1 Gd_1 O2A_1 69.90(12) . . ?
O1C_1 Gd_1 O2A_1 133.51(13) . . ?
O2C_1 Gd_1 O2A_1 149.76(12) . . ?
O2B_1 Gd_1 O2_1 143.22(12) . . ?
O1A_1 Gd_1 O2_1 77.36(12) . . ?
O1B_1 Gd_1 O2_1 141.88(11) . . ?
O1C_1 Gd_1 O2_1 119.78(12) . . ?
O2C_1 Gd_1 O2_1 77.66(11) . . ?
O2A_1 Gd_1 O2_1 74.80(12) . . ?
O2B_1 Gd_1 O1_1 87.65(11) . . ?
O1A_1 Gd_1 O1_1 133.49(11) . . ?
O1B_1 Gd_1 O1_1 115.45(12) . . ?
O1C_1 Gd_1 O1_1 153.73(12) . . ?
O2C_1 Gd_1 O1_1 84.83(12) . . ?
O2A_1 Gd_1 O1_1 72.43(12) . . ?
O2_1 Gd_1 O1_1 64.98(11) . . ?
O2B_1 Gd_1 Cu_1 123.85(9) . . ?
O1A_1 Gd_1 Cu_1 97.72(8) . . ?
O1B_1 Gd_1 Cu_1 121.83(8) . . ?
O1C_1 Gd_1 Cu_1 155.22(10) . . ?
O2C_1 Gd_1 Cu_1 95.51(8) . . ?
O2A_1 Gd_1 Cu_1 54.45(9) . . ?
O2_1 Gd_1 Cu_1 35.44(8) . . ?
O1_1 Gd_1 Cu_1 36.25(7) . . ?
C2A_1 O1A_1 Gd_1 132.8(3) . . ?
C4A_1 O2A_1 Gd_1 130.2(3) . . ?
F3A_1 C1A_1 F2A_1 107.8(5) . . ?
F3A_1 C1A_1 F1A_1 106.3(5) . . ?
F2A_1 C1A_1 F1A_1 105.4(5) . . ?
F3A_1 C1A_1 C2A_1 115.0(5) . . ?
F2A_1 C1A_1 C2A_1 110.9(4) . . ?
F1A_1 C1A_1 C2A_1 110.8(5) . . ?
O1A_1 C2A_1 C3A_1 128.1(5) . . ?
O1A_1 C2A_1 C1A_1 113.3(4) . . ?
C3A_1 C2A_1 C1A_1 118.6(5) . . ?
C2A_1 C3A_1 C4A_1 121.3(5) . . ?
O2A_1 C4A_1 C3A_1 127.9(5) . . ?
O2A_1 C4A_1 C5A_1 114.5(5) . . ?
C3A_1 C4A_1 C5A_1 117.6(5) . . ?
F6A_1 C5A_1 F5A_1 107.6(6) . . ?
F6A_1 C5A_1 F4A_1 106.6(5) . . ?
F5A_1 C5A_1 F4A_1 107.1(5) . . ?
F6A_1 C5A_1 C4A_1 110.5(5) . . ?
F5A_1 C5A_1 C4A_1 111.0(5) . . ?
F4A_1 C5A_1 C4A_1 113.7(5) . . ?
C2B_1 O1B_1 Gd_1 136.0(3) . . ?
C4B_1 O2B_1 Gd_1 134.2(3) . . ?
F1B_1 C1B_1 F2B_1 107.7(5) . . ?
F1B_1 C1B_1 F3B_1 106.6(5) . . ?
F2B_1 C1B_1 F3B_1 106.1(5) . . ?
F1B_1 C1B_1 C2B_1 111.8(4) . . ?
F2B_1 C1B_1 C2B_1 114.5(5) . . ?
F3B_1 C1B_1 C2B_1 109.7(5) . . ?
O1B_1 C2B_1 C3B_1 126.2(5) . . ?
O1B_1 C2B_1 C1B_1 114.0(4) . . ?
C3B_1 C2B_1 C1B_1 119.9(5) . . ?
C4B_1 C3B_1 C2B_1 120.4(5) . . ?
O2B_1 C4B_1 C3B_1 128.3(5) . . ?
O2B_1 C4B_1 C5B_1 112.5(5) . . ?
C3B_1 C4B_1 C5B_1 119.2(5) . . ?
F5B_1 C5B_1 F4B_1 109.6(6) . . ?
F5B_1 C5B_1 F6B_1 105.3(7) . . ?
F4B_1 C5B_1 F6B_1 104.6(6) . . ?
F5B_1 C5B_1 C4B_1 112.4(5) . . ?
F4B_1 C5B_1 C4B_1 114.3(6) . . ?
F6B_1 C5B_1 C4B_1 110.0(5) . . ?
C2C_1 O1C_1 Gd_1 133.8(4) . . ?
C4C_1 O2C_1 Gd_1 133.1(4) . . ?
F3C_1 C1C_1 F2C_1 110.3(7) . . ?
F3C_1 C1C_1 F1C_1 107.3(6) . . ?
F2C_1 C1C_1 F1C_1 103.6(5) . . ?
F3C_1 C1C_1 C2C_1 113.2(5) . . ?
F2C_1 C1C_1 C2C_1 110.5(5) . . ?
F1C_1 C1C_1 C2C_1 111.4(5) . . ?
O1C_1 C2C_1 C3C_1 128.4(5) . . ?
O1C_1 C2C_1 C1C_1 113.0(5) . . ?
C3C_1 C2C_1 C1C_1 118.6(4) . . ?
C2C_1 C3C_1 C4C_1 121.4(5) . . ?
O2C_1 C4C_1 C3C_1 127.4(5) . . ?
O2C_1 C4C_1 C5C_1 113.2(5) . . ?
C3C_1 C4C_1 C5C_1 119.4(5) . . ?
F5C_1 C5C_1 F4C_1 105.7(7) . . ?
F5C_1 C5C_1 F6C_1 108.9(6) . . ?
F4C_1 C5C_1 F6C_1 107.8(6) . . ?
F5C_1 C5C_1 C4C_1 111.3(6) . . ?
F4C_1 C5C_1 C4C_1 110.4(6) . . ?
F6C_1 C5C_1 C4C_1 112.4(5) . . ?
N1_1 Cu_1 N2_1 86.29(17) . . ?
N1_1 Cu_1 O2_1 173.49(17) . . ?
N2_1 Cu_1 O2_1 94.84(15) . . ?
N1_1 Cu_1 O1_1 95.43(15) . . ?
N2_1 Cu_1 O1_1 175.30(17) . . ?
O2_1 Cu_1 O1_1 83.94(13) . . ?
N1_1 Cu_1 Gd_1 136.23(12) . . ?
N2_1 Cu_1 Gd_1 129.34(13) . . ?
O2_1 Cu_1 Gd_1 46.46(9) . . ?
O1_1 Cu_1 Gd_1 47.14(10) . . ?
C2_1 O1_1 Cu_1 121.7(3) . . ?
C2_1 O1_1 Gd_1 139.8(3) . . ?
Cu_1 O1_1 Gd_1 96.61(13) . . ?
C7_1 O2_1 Cu_1 123.4(3) . . ?
C7_1 O2_1 Gd_1 132.3(3) . . ?
Cu_1 O2_1 Gd_1 98.09(13) . . ?
C4_1 N1_1 C11_1 120.8(4) . . ?
C4_1 N1_1 Cu_1 125.7(3) . . ?
C11_1 N1_1 Cu_1 113.2(3) . . ?
C9_1 N2_1 C12_1 122.5(4) . . ?
C9_1 N2_1 Cu_1 126.4(3) . . ?
C12_1 N2_1 Cu_1 111.0(3) . . ?
O1_1 C2_1 C3_1 125.4(4) . . ?
O1_1 C2_1 C1_1 114.7(4) . . ?
C3_1 C2_1 C1_1 119.9(4) . . ?
C2_1 C3_1 C4_1 128.0(5) . . ?
N1_1 C4_1 C3_1 122.1(4) . . ?
N1_1 C4_1 C5_1 120.8(4) . . ?
C3_1 C4_1 C5_1 117.1(4) . . ?
O2_1 C7_1 C8_1 124.8(5) . . ?
O2_1 C7_1 C6_1 113.9(4) . . ?
C8_1 C7_1 C6_1 121.2(4) . . ?
C7_1 C8_1 C9_1 127.4(5) . . ?
N2_1 C9_1 C8_1 121.6(4) . . ?
N2_1 C9_1 C10_1 121.5(5) . . ?
C8_1 C9_1 C10_1 116.8(4) . . ?
N1_1 C11_1 C12_1 109.1(4) . . ?
N2_1 C12_1 C11_1 109.4(4) . . ?
O1B_2 Gd_2 O2C_2 77.15(12) . . ?
O1B_2 Gd_2 O1C_2 88.73(12) . . ?
O2C_2 Gd_2 O1C_2 70.43(13) . . ?
O1B_2 Gd_2 O2A_2 72.80(12) . . ?
O2C_2 Gd_2 O2A_2 141.85(12) . . ?
O1C_2 Gd_2 O2A_2 85.80(13) . . ?
O1B_2 Gd_2 O2B_2 72.60(12) . . ?
O2C_2 Gd_2 O2B_2 69.68(12) . . ?
O1C_2 Gd_2 O2B_2 138.74(12) . . ?
O2A_2 Gd_2 O2B_2 120.92(12) . . ?
O1B_2 Gd_2 O2_2 107.40(11) . . ?
O2C_2 Gd_2 O2_2 137.78(13) . . ?
O1C_2 Gd_2 O2_2 149.25(13) . . ?
O2A_2 Gd_2 O2_2 74.79(12) . . ?
O2B_2 Gd_2 O2_2 71.95(12) . . ?
O1B_2 Gd_2 O1A_2 139.87(13) . . ?
O2C_2 Gd_2 O1A_2 123.65(12) . . ?
O1C_2 Gd_2 O1A_2 70.76(12) . . ?
O2A_2 Gd_2 O1A_2 71.65(12) . . ?
O2B_2 Gd_2 O1A_2 143.72(11) . . ?
O2_2 Gd_2 O1A_2 80.48(12) . . ?
O1B_2 Gd_2 O1_2 151.93(12) . . ?
O2C_2 Gd_2 O1_2 90.90(12) . . ?
O1C_2 Gd_2 O1_2 111.34(12) . . ?
O2A_2 Gd_2 O1_2 126.12(11) . . ?
O2B_2 Gd_2 O1_2 79.46(11) . . ?
O2_2 Gd_2 O1_2 65.15(11) . . ?
O1A_2 Gd_2 O1_2 67.60(12) . . ?
O1B_2 Gd_2 Cu_2 142.25(8) . . ?
O2C_2 Gd_2 Cu_2 126.07(9) . . ?
O1C_2 Gd_2 Cu_2 125.22(9) . . ?
O2A_2 Gd_2 Cu_2 91.94(8) . . ?
O2B_2 Gd_2 Cu_2 87.50(8) . . ?
O2_2 Gd_2 Cu_2 34.92(8) . . ?
O1A_2 Gd_2 Cu_2 56.91(9) . . ?
O1_2 Gd_2 Cu_2 35.86(8) . . ?
C2A_2 O1A_2 Gd_2 135.1(3) . . ?
C4A_2 O2A_2 Gd_2 134.2(3) . . ?
F1A_2 C1A_2 F3A_2 107.1(5) . . ?
F1A_2 C1A_2 F2A_2 108.9(5) . . ?
F3A_2 C1A_2 F2A_2 105.4(5) . . ?
F1A_2 C1A_2 C2A_2 112.2(5) . . ?
F3A_2 C1A_2 C2A_2 109.9(4) . . ?
F2A_2 C1A_2 C2A_2 113.0(5) . . ?
O1A_2 C2A_2 C3A_2 127.9(5) . . ?
O1A_2 C2A_2 C1A_2 113.4(5) . . ?
C3A_2 C2A_2 C1A_2 118.7(5) . . ?
C2A_2 C3A_2 C4A_2 120.2(5) . . ?
O2A_2 C4A_2 C3A_2 128.9(5) . . ?
O2A_2 C4A_2 C5A_2 114.5(4) . . ?
C3A_2 C4A_2 C5A_2 116.5(5) . . ?
F5A_2 C5A_2 F4A_2 106.5(5) . . ?
F5A_2 C5A_2 F6A_2 107.6(5) . . ?
F4A_2 C5A_2 F6A_2 106.7(4) . . ?
F5A_2 C5A_2 C4A_2 110.9(4) . . ?
F4A_2 C5A_2 C4A_2 112.0(5) . . ?
F6A_2 C5A_2 C4A_2 112.9(4) . . ?
C2B_2 O1B_2 Gd_2 131.8(3) . . ?
C4B_2 O2B_2 Gd_2 130.9(3) . . ?
F2B_2 C1B_2 F1B_2 107.4(4) . . ?
F2B_2 C1B_2 F3B_2 107.1(5) . . ?
F1B_2 C1B_2 F3B_2 107.0(4) . . ?
F2B_2 C1B_2 C2B_2 111.7(4) . . ?
F1B_2 C1B_2 C2B_2 112.8(5) . . ?
F3B_2 C1B_2 C2B_2 110.5(4) . . ?
O1B_2 C2B_2 C3B_2 128.4(4) . . ?
O1B_2 C2B_2 C1B_2 113.6(4) . . ?
C3B_2 C2B_2 C1B_2 117.8(4) . . ?
C2B_2 C3B_2 C4B_2 120.9(4) . . ?
O2B_2 C4B_2 C3B_2 127.9(5) . . ?
O2B_2 C4B_2 C5B_2 113.6(4) . . ?
C3B_2 C4B_2 C5B_2 118.3(4) . . ?
F5B_2 C5B_2 F6B_2 107.5(5) . . ?
F5B_2 C5B_2 F4B_2 106.6(4) . . ?
F6B_2 C5B_2 F4B_2 108.0(5) . . ?
F5B_2 C5B_2 C4B_2 110.0(5) . . ?
F6B_2 C5B_2 C4B_2 113.4(4) . . ?
F4B_2 C5B_2 C4B_2 111.0(4) . . ?
C2C_2 O1C_2 Gd_2 136.4(4) . . ?
C4C_2 O2C_2 Gd_2 137.0(3) . . ?
F1C_2 C1C_2 F3C_2 107.1(7) . . ?
F1C_2 C1C_2 F2C_2 107.1(9) . . ?
F3C_2 C1C_2 F2C_2 104.0(9) . . ?
F1C_2 C1C_2 C2C_2 113.4(5) . . ?
F3C_2 C1C_2 C2C_2 113.8(6) . . ?
F2C_2 C1C_2 C2C_2 110.9(5) . . ?
O1C_2 C2C_2 C3C_2 127.4(5) . . ?
O1C_2 C2C_2 C1C_2 113.5(5) . . ?
C3C_2 C2C_2 C1C_2 119.1(5) . . ?
C4C_2 C3C_2 C2C_2 120.5(5) . . ?
O2C_2 C4C_2 C3C_2 127.5(5) . . ?
O2C_2 C4C_2 C5C_2 113.0(5) . . ?
C3C_2 C4C_2 C5C_2 119.4(4) . . ?
F6C_2 C5C_2 F4C_2 106.9(5) . . ?
F6C_2 C5C_2 F5C_2 108.3(6) . . ?
F4C_2 C5C_2 F5C_2 105.5(4) . . ?
F6C_2 C5C_2 C4C_2 112.4(4) . . ?
F4C_2 C5C_2 C4C_2 113.7(5) . . ?
F5C_2 C5C_2 C4C_2 109.7(4) . . ?
N1_2 Cu_2 O2_2 178.60(18) . . ?
N1_2 Cu_2 N2_2 86.14(18) . . ?
O2_2 Cu_2 N2_2 93.21(16) . . ?
N1_2 Cu_2 O1_2 95.92(16) . . ?
O2_2 Cu_2 O1_2 84.63(13) . . ?
N2_2 Cu_2 O1_2 175.30(17) . . ?
N1_2 Cu_2 Gd_2 134.47(12) . . ?
O2_2 Cu_2 Gd_2 45.35(9) . . ?
N2_2 Cu_2 Gd_2 128.59(13) . . ?
O1_2 Cu_2 Gd_2 47.45(10) . . ?
C2_2 O1_2 Cu_2 122.2(3) . . ?
C2_2 O1_2 Gd_2 131.0(3) . . ?
Cu_2 O1_2 Gd_2 96.68(14) . . ?
C7_2 O2_2 Cu_2 124.5(3) . . ?
C7_2 O2_2 Gd_2 133.0(3) . . ?
Cu_2 O2_2 Gd_2 99.74(13) . . ?
C4_2 N1_2 C11_2 121.1(4) . . ?
C4_2 N1_2 Cu_2 125.5(3) . . ?
C11_2 N1_2 Cu_2 113.2(3) . . ?
C9_2 N2_2 C12_2 121.8(5) . . ?
C9_2 N2_2 Cu_2 126.5(4) . . ?
C12_2 N2_2 Cu_2 111.6(3) . . ?
O1_2 C2_2 C3_2 126.3(5) . . ?
O1_2 C2_2 C1_2 114.8(4) . . ?
C3_2 C2_2 C1_2 119.0(5) . . ?
C2_2 C3_2 C4_2 127.3(5) . . ?
N1_2 C4_2 C3_2 122.5(4) . . ?
N1_2 C4_2 C5_2 121.0(5) . . ?
C3_2 C4_2 C5_2 116.5(5) . . ?
O2_2 C7_2 C8_2 124.2(5) . . ?
O2_2 C7_2 C6_2 114.9(4) . . ?
C8_2 C7_2 C6_2 120.8(5) . . ?
C7_2 C8_2 C9_2 126.5(5) . . ?
N2_2 C9_2 C8_2 122.2(5) . . ?
N2_2 C9_2 C10_2 121.4(5) . . ?
C8_2 C9_2 C10_2 116.4(5) . . ?
N1_2 C11_2 C12_2 109.7(4) . . ?
N2_2 C12_2 C11_2 109.9(5) . . ?

loop_
_geom_bond_atom_site_label_1
_geom_bond_atom_site_label_2
_geom_bond_distance
_geom_bond_site_symmetry_2
_geom_bond_publ_flag
Gd_1 O2B_1 2.342(3) . ?
Gd_1 O1A_1 2.351(3) . ?
Gd_1 O1B_1 2.355(4) . ?
Gd_1 O1C_1 2.360(3) . ?
Gd_1 O2C_1 2.369(4) . ?
Gd_1 O2A_1 2.404(3) . ?
Gd_1 O2_1 2.408(3) . ?
Gd_1 O1_1 2.427(3) . ?
Gd_1 Cu_1 3.2883(7) . ?
O1A_1 C2A_1 1.242(6) . ?
O2A_1 C4A_1 1.253(6) . ?
F1A_1 C1A_1 1.326(7) . ?
F2A_1 C1A_1 1.320(6) . ?
F3A_1 C1A_1 1.315(7) . ?
C1A_1 C2A_1 1.520(7) . ?
C2A_1 C3A_1 1.380(7) . ?
C3A_1 C4A_1 1.393(7) . ?
C4A_1 C5A_1 1.528(7) . ?
C5A_1 F6A_1 1.313(8) . ?
C5A_1 F5A_1 1.318(7) . ?
C5A_1 F4A_1 1.325(7) . ?
O1B_1 C2B_1 1.251(6) . ?
O2B_1 C4B_1 1.264(6) . ?
F1B_1 C1B_1 1.324(6) . ?
F2B_1 C1B_1 1.328(6) . ?
F3B_1 C1B_1 1.337(6) . ?
C1B_1 C2B_1 1.511(8) . ?
C2B_1 C3B_1 1.405(7) . ?
C3B_1 C4B_1 1.360(8) . ?
C4B_1 C5B_1 1.536(7) . ?
C5B_1 F5B_1 1.289(8) . ?
C5B_1 F4B_1 1.311(8) . ?
C5B_1 F6B_1 1.345(9) . ?
O1C_1 C2C_1 1.258(6) . ?
O2C_1 C4C_1 1.258(6) . ?
F1C_1 C1C_1 1.343(7) . ?
F2C_1 C1C_1 1.287(7) . ?
F3C_1 C1C_1 1.266(8) . ?
C1C_1 C2C_1 1.544(7) . ?
C2C_1 C3C_1 1.368(8) . ?
C3C_1 C4C_1 1.393(8) . ?
C4C_1 C5C_1 1.539(9) . ?
C5C_1 F5C_1 1.292(9) . ?
C5C_1 F4C_1 1.320(9) . ?
C5C_1 F6C_1 1.328(7) . ?
Cu_1 N1_1 1.920(4) . ?
Cu_1 N2_1 1.925(4) . ?
Cu_1 O2_1 1.926(3) . ?
Cu_1 O1_1 1.957(3) . ?
O1_1 C2_1 1.317(6) . ?
O2_1 C7_1 1.322(6) . ?
N1_1 C4_1 1.284(6) . ?
N1_1 C11_1 1.473(6) . ?
N2_1 C9_1 1.291(7) . ?
N2_1 C12_1 1.472(6) . ?
C1_1 C2_1 1.499(6) . ?
C2_1 C3_1 1.349(7) . ?
C3_1 C4_1 1.442(7) . ?
C4_1 C5_1 1.507(7) . ?
C6_1 C7_1 1.502(7) . ?
C7_1 C8_1 1.362(7) . ?
C8_1 C9_1 1.438(7) . ?
C9_1 C10_1 1.505(6) . ?
C11_1 C12_1 1.524(8) . ?
Gd_2 O1B_2 2.342(3) . ?
Gd_2 O2C_2 2.366(3) . ?
Gd_2 O1C_2 2.366(3) . ?
Gd_2 O2A_2 2.375(4) . ?
Gd_2 O2B_2 2.388(4) . ?
Gd_2 O2_2 2.391(3) . ?
Gd_2 O1A_2 2.401(3) . ?
Gd_2 O1_2 2.457(3) . ?
Gd_2 Cu_2 3.3130(7) . ?
O1A_2 C2A_2 1.249(7) . ?
O2A_2 C4A_2 1.243(6) . ?
F1A_2 C1A_2 1.296(7) . ?
F2A_2 C1A_2 1.322(7) . ?
F3A_2 C1A_2 1.314(7) . ?
C1A_2 C2A_2 1.535(7) . ?
C2A_2 C3A_2 1.389(8) . ?
C3A_2 C4A_2 1.398(7) . ?
C4A_2 C5A_2 1.539(7) . ?
C5A_2 F5A_2 1.322(7) . ?
C5A_2 F4A_2 1.327(7) . ?
C5A_2 F6A_2 1.328(6) . ?
O1B_2 C2B_2 1.263(6) . ?
O2B_2 C4B_2 1.243(6) . ?
F1B_2 C1B_2 1.333(6) . ?
F2B_2 C1B_2 1.331(6) . ?
F3B_2 C1B_2 1.335(7) . ?
C1B_2 C2B_2 1.532(7) . ?
C2B_2 C3B_2 1.386(7) . ?
C3B_2 C4B_2 1.393(6) . ?
C4B_2 C5B_2 1.531(8) . ?
C5B_2 F5B_2 1.323(7) . ?
C5B_2 F6B_2 1.326(6) . ?
C5B_2 F4B_2 1.331(7) . ?
O1C_2 C2C_2 1.266(6) . ?
O2C_2 C4C_2 1.259(6) . ?
F1C_2 C1C_2 1.239(8) . ?
F2C_2 C1C_2 1.242(9) . ?
F3C_2 C1C_2 1.242(9) . ?
C1C_2 C2C_2 1.535(8) . ?
C2C_2 C3C_2 1.379(8) . ?
C3C_2 C4C_2 1.365(8) . ?
C4C_2 C5C_2 1.533(8) . ?
C5C_2 F6C_2 1.305(7) . ?
C5C_2 F4C_2 1.326(6) . ?
C5C_2 F5C_2 1.338(7) . ?
Cu_2 N1_2 1.914(4) . ?
Cu_2 O2_2 1.924(3) . ?
Cu_2 N2_2 1.929(4) . ?
Cu_2 O1_2 1.954(3) . ?
O1_2 C2_2 1.307(6) . ?
O2_2 C7_2 1.318(6) . ?
N1_2 C4_2 1.295(7) . ?
N1_2 C11_2 1.474(6) . ?
N2_2 C9_2 1.294(7) . ?
N2_2 C12_2 1.461(6) . ?
C1_2 C2_2 1.511(7) . ?
C2_2 C3_2 1.358(7) . ?
C3_2 C4_2 1.436(8) . ?
C4_2 C5_2 1.509(7) . ?
C6_2 C7_2 1.511(7) . ?
C7_2 C8_2 1.364(7) . ?
C8_2 C9_2 1.430(7) . ?
C9_2 C10_2 1.513(7) . ?
C11_2 C12_2 1.513(8) . ?
